data_4105222
loop_
_publ_author_name
'Caleb D. Martin'
'Christine M. Le'
'Paul J. Ragogna'

_publ_contact_author_address
;Department of Chemistry 
The University of Western Ontario
London, ON
N6A 5B7, CANADA
;
_publ_contact_author_email pragogna@uwo.ca
_publ_contact_author_fax 1-519-661-3022
_publ_contact_author_name 'Paul J. Ragogna'
_publ_contact_author_phone 1-519-661-2111
_publ_section_title
;
 Remarkably Stable Chalcogen(II) Dications
;
_journal_name_full 'Journal of the American Chemical Society'
_journal_page_first 15126
_journal_page_last 15127
_journal_paper_doi 10.1021/ja9073968
_journal_volume 131
_journal_year 2009
_chemical_formula_sum 'C37 H49 F6 N3 O7 S2 Se'
_chemical_formula_weight 904.87
_chemical_name_systematic
; 
 ? 
;
_space_group_IT_number 15
_symmetry_cell_setting monoclinic
_symmetry_space_group_name_Hall '-C 2yc'
_symmetry_space_group_name_H-M 'C 1 2/c 1'
_atom_sites_solution_hydrogens geom
_atom_sites_solution_primary direct
_atom_sites_solution_secondary difmap
_audit_creation_method SHELXL-97
_cell_angle_alpha 90.00
_cell_angle_beta 91.768(2)
_cell_angle_gamma 90.00
_cell_formula_units_Z 4
_cell_length_a 19.3723(11)
_cell_length_b 15.4754(9)
_cell_length_c 14.5351(7)
_cell_measurement_temperature 150(2)
_cell_volume 4355.5(4)
_computing_cell_refinement SAINT
_computing_data_collection APEX2
_computing_data_reduction SAINT
_computing_molecular_graphics SHELXTL/PC
_computing_publication_material SHELXTL/PC
_computing_structure_refinement 'SHELXL-97 (Sheldrick, 1997)'
_computing_structure_solution 'SHELXS-97 (Sheldrick, 1990)'
_diffrn_ambient_temperature 150(2)
_diffrn_measured_fraction_theta_full .996
_diffrn_measured_fraction_theta_max .996
_diffrn_measurement_device_type 'KAPPA APEX 11 CCD'
_diffrn_measurement_method '\f scans, and \w scans'
_diffrn_radiation_monochromator graphite
_diffrn_radiation_source 'fine-focus sealed tube'
_diffrn_radiation_type MoK\a
_diffrn_radiation_wavelength 0.71073
_diffrn_reflns_av_R_equivalents 0.0320
_diffrn_reflns_av_sigmaI/netI 0.0322
_diffrn_reflns_limit_h_max 24
_diffrn_reflns_limit_h_min -24
_diffrn_reflns_limit_k_max 19
_diffrn_reflns_limit_k_min -17
_diffrn_reflns_limit_l_max 18
_diffrn_reflns_limit_l_min -17
_diffrn_reflns_number 16959
_diffrn_reflns_theta_full 26.73
_diffrn_reflns_theta_max 26.73
_diffrn_reflns_theta_min 1.68
_exptl_absorpt_coefficient_mu 1.031
_exptl_absorpt_correction_T_max 0.8863
_exptl_absorpt_correction_T_min 0.8204
_exptl_absorpt_correction_type multi-scan
_exptl_absorpt_process_details SAINT
_exptl_crystal_colour yellow
_exptl_crystal_density_diffrn 1.380
_exptl_crystal_description block
_exptl_crystal_F_000 1872
_exptl_crystal_size_max 0.20
_exptl_crystal_size_mid 0.15
_exptl_crystal_size_min 0.12
_refine_diff_density_max 1.078
_refine_diff_density_min -1.195
_refine_diff_density_rms .074
_refine_ls_extinction_method none
_refine_ls_goodness_of_fit_ref 1.037
_refine_ls_hydrogen_treatment constr
_refine_ls_matrix_type full
_refine_ls_number_parameters 237
_refine_ls_number_reflns 4616
_refine_ls_number_restraints 0
_refine_ls_restrained_S_all 1.037
_refine_ls_R_factor_all 0.0537
_refine_ls_R_factor_gt 0.0434
_refine_ls_shift/su_max 0.003
_refine_ls_shift/su_mean 0.000
_refine_ls_structure_factor_coef Fsqd
_refine_ls_weighting_details 'calc w=1/[\s^2^(Fo^2^)+(0.0549P)^2^+11.6592P] where P=(Fo^2^+2Fc^2^)/3'
_refine_ls_weighting_scheme calc
_refine_ls_wR_factor_gt 0.1088
_refine_ls_wR_factor_ref 0.1149
_reflns_number_gt 3924
_reflns_number_total 4616
_reflns_threshold_expression >2sigma(I)
_cod_data_source_file ja9073968_si_002_2.cif
_cod_data_source_block b09027
_cod_database_code 4105222

loop_
_symmetry_equiv_pos_as_xyz
'x, y, z'
'-x, y, -z+1/2'
'x+1/2, y+1/2, z'
'-x+1/2, y+1/2, -z+1/2'
'-x, -y, -z'
'x, -y, z-1/2'
'-x+1/2, -y+1/2, -z'
'x+1/2, -y+1/2, z-1/2'

loop_
_atom_site_label
_atom_site_type_symbol
_atom_site_fract_x
_atom_site_fract_y
_atom_site_fract_z
_atom_site_U_iso_or_equiv
_atom_site_adp_type
_atom_site_occupancy
_atom_site_symmetry_multiplicity
_atom_site_calc_flag
_atom_site_refinement_flags
Se1 Se 0.0000 0.22721(2) 0.7500 0.02079(12) Uani 1 2 d S
S1 S 0.13164(3) 0.04643(5) 0.57940(5) 0.02608(17) Uani 1 1 d .
F1 F 0.20068(16) 0.0940(3) 0.43829(18) 0.1105(13) Uani 1 1 d .
F2 F 0.18635(13) 0.19406(18) 0.5380(3) 0.0964(11) Uani 1 1 d .
F3 F 0.26021(10) 0.09477(17) 0.56454(19) 0.0665(7) Uani 1 1 d .
O1 O 0.0000 0.5417(2) 0.7500 0.0433(8) Uani 1 2 d S
O2 O 0.06916(10) 0.07607(15) 0.53273(15) 0.0373(5) Uani 1 1 d .
O3 O 0.13764(12) 0.06809(17) 0.67490(15) 0.0448(6) Uani 1 1 d .
O4 O 0.15060(12) -0.04055(15) 0.55719(18) 0.0462(6) Uani 1 1 d .
N1 N 0.06091(11) 0.20177(14) 0.86245(14) 0.0215(4) Uani 1 1 d .
N2 N 0.0000 0.10625(19) 0.7500 0.0191(6) Uani 1 2 d S
C1 C 0.06846(13) 0.12227(17) 0.88354(17) 0.0223(5) Uani 1 1 d .
H1 H 0.0941 0.1031 0.9364 0.027 Uiso 1 1 calc R
C2 C 0.03409(13) 0.06423(17) 0.81900(16) 0.0213(5) Uani 1 1 d .
C3 C 0.03378(15) -0.02514(18) 0.82101(18) 0.0285(6) Uani 1 1 d .
H3 H 0.0563 -0.0555 0.8702 0.034 Uiso 1 1 calc R
C4 C 0.0000 -0.0699(3) 0.7500 0.0318(9) Uani 1 2 d S
H4 H 0.0000 -0.1312 0.7500 0.038 Uiso 1 2 calc SR
C5 C 0.09081(14) 0.27592(16) 0.90964(17) 0.0225(5) Uani 1 1 d .
C6 C 0.15568(14) 0.30468(19) 0.88166(19) 0.0271(6) Uani 1 1 d .
C7 C 0.19635(16) 0.2568(2) 0.8101(2) 0.0364(7) Uani 1 1 d .
H7A H 0.1624 0.2214 0.7733 0.044 Uiso 1 1 calc R
C8 C 0.2457(2) 0.1943(3) 0.8569(3) 0.0568(5) Uani 1 1 d .
H8A H 0.2203 0.1573 0.8989 0.085 Uiso 1 1 calc R
H8B H 0.2813 0.2265 0.8918 0.085 Uiso 1 1 calc R
H8C H 0.2675 0.1584 0.8105 0.085 Uiso 1 1 calc R
C9 C 0.2308(2) 0.3164(3) 0.7434(3) 0.0568(5) Uani 1 1 d .
H9A H 0.1961 0.3544 0.7143 0.085 Uiso 1 1 calc R
H9B H 0.2531 0.2820 0.6961 0.085 Uiso 1 1 calc R
H9C H 0.2657 0.3514 0.7766 0.085 Uiso 1 1 calc R
C10 C 0.18197(15) 0.37814(19) 0.9253(2) 0.0318(6) Uani 1 1 d .
H10 H 0.2262 0.3992 0.9097 0.038 Uiso 1 1 calc R
C11 C 0.14492(16) 0.42118(19) 0.9911(2) 0.0325(6) Uani 1 1 d .
H11 H 0.1640 0.4712 1.0200 0.039 Uiso 1 1 calc R
C12 C 0.08047(15) 0.39219(18) 1.01520(19) 0.0295(6) Uani 1 1 d .
H12 H 0.0555 0.4229 1.0600 0.035 Uiso 1 1 calc R
C13 C 0.05150(14) 0.31832(17) 0.97442(18) 0.0241(5) Uani 1 1 d .
C14 C -0.01876(15) 0.28617(17) 1.0032(2) 0.0279(6) Uani 1 1 d .
H14A H -0.0325 0.2370 0.9619 0.034 Uiso 1 1 calc R
C15 C -0.0143(2) 0.2526(3) 1.1015(3) 0.0568(5) Uani 1 1 d .
H15A H 0.0212 0.2076 1.1067 0.085 Uiso 1 1 calc R
H15B H -0.0590 0.2283 1.1178 0.085 Uiso 1 1 calc R
H15C H -0.0023 0.3002 1.1435 0.085 Uiso 1 1 calc R
C16 C -0.0739(2) 0.3564(3) 0.9927(3) 0.0568(5) Uani 1 1 d .
H16A H -0.0759 0.3770 0.9290 0.085 Uiso 1 1 calc R
H16B H -0.0622 0.4046 1.0341 0.085 Uiso 1 1 calc R
H16C H -0.1189 0.3325 1.0085 0.085 Uiso 1 1 calc R
C17 C -0.12224(19) 0.5494(3) 0.7363(3) 0.0501(9) Uani 1 1 d .
H17A H -0.1642 0.5142 0.7291 0.075 Uiso 1 1 calc R
H17B H -0.1193 0.5891 0.6842 0.075 Uiso 1 1 calc R
H17C H -0.1239 0.5825 0.7937 0.075 Uiso 1 1 calc R
C18 C -0.06074(18) 0.4920(2) 0.7395(2) 0.0427(8) Uani 1 1 d .
H18A H -0.0639 0.4513 0.7917 0.051 Uiso 1 1 calc R
H18B H -0.0593 0.4579 0.6820 0.051 Uiso 1 1 calc R
C19 C 0.19811(17) 0.1110(3) 0.5276(3) 0.0493(9) Uani 1 1 d .

loop_
_atom_site_aniso_label
_atom_site_aniso_U_11
_atom_site_aniso_U_22
_atom_site_aniso_U_33
_atom_site_aniso_U_23
_atom_site_aniso_U_13
_atom_site_aniso_U_12
Se1 0.0266(2) 0.01452(18) 0.02106(19) 0.000 -0.00214(13) 0.000
S1 0.0237(3) 0.0309(4) 0.0237(3) -0.0013(3) 0.0018(3) 0.0019(3)
F1 0.081(2) 0.203(4) 0.0490(15) 0.032(2) 0.0255(14) -0.031(2)
F2 0.0511(15) 0.0517(15) 0.186(3) 0.0495(19) -0.0020(17) -0.0094(12)
F3 0.0229(10) 0.0805(17) 0.0961(18) 0.0112(14) 0.0024(10) -0.0024(10)
O1 0.0444(18) 0.0347(18) 0.050(2) 0.000 -0.0112(15) 0.000
O2 0.0261(10) 0.0463(13) 0.0394(12) 0.0049(10) -0.0021(9) 0.0033(9)
O3 0.0408(13) 0.0658(17) 0.0278(11) -0.0099(11) 0.0027(9) -0.0014(11)
O4 0.0426(13) 0.0377(13) 0.0575(15) -0.0139(11) -0.0095(11) 0.0081(10)
N1 0.0245(11) 0.0205(11) 0.0196(11) 0.0000(8) 0.0002(8) 0.0004(8)
N2 0.0250(15) 0.0154(14) 0.0172(14) 0.000 0.0044(11) 0.000
C1 0.0283(13) 0.0216(13) 0.0172(12) 0.0015(10) 0.0035(10) 0.0037(10)
C2 0.0284(13) 0.0202(13) 0.0155(12) 0.0011(9) 0.0036(10) 0.0005(10)
C3 0.0421(16) 0.0204(13) 0.0233(14) 0.0030(10) 0.0027(12) 0.0043(12)
C4 0.054(3) 0.0156(18) 0.026(2) 0.000 0.0039(18) 0.000
C5 0.0293(13) 0.0178(12) 0.0202(12) 0.0017(10) -0.0050(10) 0.0003(10)
C6 0.0280(14) 0.0261(14) 0.0271(14) 0.0048(11) -0.0015(11) 0.0007(11)
C7 0.0317(15) 0.0391(18) 0.0388(17) -0.0018(14) 0.0062(13) 0.0021(13)
C8 0.0580(12) 0.0558(12) 0.0574(12) 0.0054(10) 0.0151(10) 0.0039(9)
C9 0.0580(12) 0.0558(12) 0.0574(12) 0.0054(10) 0.0151(10) 0.0039(9)
C10 0.0261(14) 0.0316(16) 0.0376(16) 0.0040(12) -0.0036(12) -0.0051(12)
C11 0.0385(16) 0.0235(14) 0.0348(16) -0.0026(12) -0.0102(12) -0.0056(12)
C12 0.0369(15) 0.0246(14) 0.0268(14) -0.0044(11) -0.0010(11) -0.0011(12)
C13 0.0318(14) 0.0180(13) 0.0224(13) 0.0020(10) -0.0035(11) 0.0002(10)
C14 0.0337(15) 0.0205(14) 0.0299(14) -0.0047(11) 0.0057(12) -0.0034(11)
C15 0.0580(12) 0.0558(12) 0.0574(12) 0.0054(10) 0.0151(10) 0.0039(9)
C16 0.0580(12) 0.0558(12) 0.0574(12) 0.0054(10) 0.0151(10) 0.0039(9)
C17 0.045(2) 0.067(3) 0.0379(19) -0.0068(17) -0.0038(15) -0.0002(18)
C18 0.050(2) 0.0415(19) 0.0365(17) 0.0012(14) -0.0006(14) -0.0080(15)
C19 0.0317(17) 0.061(2) 0.056(2) 0.0182(18) 0.0057(15) -0.0030(16)

loop_
_atom_type_symbol
_atom_type_description
_atom_type_scat_dispersion_real
_atom_type_scat_dispersion_imag
_atom_type_scat_source
C C .0033 .0016 'International Tables Vol C Tables 4.2.6.8 and 6.1.1.4'
H H .0000 .0000 'International Tables Vol C Tables 4.2.6.8 and 6.1.1.4'
N N .0061 .0033 'International Tables Vol C Tables 4.2.6.8 and 6.1.1.4'
O O .0106 .0060 'International Tables Vol C Tables 4.2.6.8 and 6.1.1.4'
F F .0171 .0103 'International Tables Vol C Tables 4.2.6.8 and 6.1.1.4'
S S .1246 .1234 'International Tables Vol C Tables 4.2.6.8 and 6.1.1.4'
Se Se -.0929 2.2259 'International Tables Vol C Tables 4.2.6.8 and 6.1.1.4'

loop_
_geom_angle_atom_site_label_1
_geom_angle_atom_site_label_2
_geom_angle_atom_site_label_3
_geom_angle
_geom_angle_site_symmetry_1
_geom_angle_site_symmetry_3
N2 Se1 N1 78.79(6) . .
N2 Se1 N1 78.79(6) . 2_556
N1 Se1 N1 157.58(13) . 2_556
O3 S1 O4 115.14(15) . .
O3 S1 O2 115.07(14) . .
O4 S1 O2 114.15(14) . .
O3 S1 C19 103.70(17) . .
O4 S1 C19 103.50(17) . .
O2 S1 C19 103.04(15) . .
C18 O1 C18 113.9(4) 2_556 .
C1 N1 C5 127.5(2) . .
C1 N1 Se1 116.18(18) . .
C5 N1 Se1 116.28(16) . .
C2 N2 C2 122.4(3) . 2_556
C2 N2 Se1 118.78(15) . .
C2 N2 Se1 118.78(15) 2_556 .
N1 C1 C2 113.3(2) . .
N1 C1 H1 123.3 . .
C2 C1 H1 123.3 . .
N2 C2 C3 119.7(2) . .
N2 C2 C1 112.8(2) . .
C3 C2 C1 127.5(2) . .
C2 C3 C4 119.0(3) . .
C2 C3 H3 120.5 . .
C4 C3 H3 120.5 . .
C3 C4 C3 120.3(4) . 2_556
C3 C4 H4 119.9 . .
C3 C4 H4 119.9 2_556 .
C13 C5 C6 124.0(2) . .
C13 C5 N1 118.3(2) . .
C6 C5 N1 117.5(2) . .
C10 C6 C5 116.4(3) . .
C10 C6 C7 121.4(3) . .
C5 C6 C7 122.1(3) . .
C8 C7 C9 113.3(3) . .
C8 C7 C6 109.9(3) . .
C9 C7 C6 113.1(3) . .
C8 C7 H7A 106.7 . .
C9 C7 H7A 106.7 . .
C6 C7 H7A 106.7 . .
C7 C8 H8A 109.5 . .
C7 C8 H8B 109.5 . .
H8A C8 H8B 109.5 . .
C7 C8 H8C 109.5 . .
H8A C8 H8C 109.5 . .
H8B C8 H8C 109.5 . .
C7 C9 H9A 109.5 . .
C7 C9 H9B 109.5 . .
H9A C9 H9B 109.5 . .
C7 C9 H9C 109.5 . .
H9A C9 H9C 109.5 . .
H9B C9 H9C 109.5 . .
C11 C10 C6 121.2(3) . .
C11 C10 H10 119.4 . .
C6 C10 H10 119.4 . .
C12 C11 C10 120.7(3) . .
C12 C11 H11 119.6 . .
C10 C11 H11 119.6 . .
C11 C12 C13 120.8(3) . .
C11 C12 H12 119.6 . .
C13 C12 H12 119.6 . .
C5 C13 C12 116.8(3) . .
C5 C13 C14 123.0(2) . .
C12 C13 C14 120.2(2) . .
C13 C14 C15 110.2(3) . .
C13 C14 C16 111.7(2) . .
C15 C14 C16 110.8(3) . .
C13 C14 H14A 108.0 . .
C15 C14 H14A 108.0 . .
C16 C14 H14A 108.0 . .
C14 C15 H15A 109.5 . .
C14 C15 H15B 109.5 . .
H15A C15 H15B 109.5 . .
C14 C15 H15C 109.5 . .
H15A C15 H15C 109.5 . .
H15B C15 H15C 109.5 . .
C14 C16 H16A 109.5 . .
C14 C16 H16B 109.5 . .
H16A C16 H16B 109.5 . .
C14 C16 H16C 109.5 . .
H16A C16 H16C 109.5 . .
H16B C16 H16C 109.5 . .
C18 C17 H17A 109.5 . .
C18 C17 H17B 109.5 . .
H17A C17 H17B 109.5 . .
C18 C17 H17C 109.5 . .
H17A C17 H17C 109.5 . .
H17B C17 H17C 109.5 . .
O1 C18 C17 110.1(3) . .
O1 C18 H18A 109.6 . .
C17 C18 H18A 109.6 . .
O1 C18 H18B 109.6 . .
C17 C18 H18B 109.6 . .
H18A C18 H18B 108.2 . .
F2 C19 F3 107.2(3) . .
F2 C19 F1 108.6(4) . .
F3 C19 F1 107.3(3) . .
F2 C19 S1 111.3(3) . .
F3 C19 S1 112.0(3) . .
F1 C19 S1 110.2(3) . .

loop_
_geom_bond_atom_site_label_1
_geom_bond_atom_site_label_2
_geom_bond_distance
_geom_bond_site_symmetry_2
Se1 N2 1.872(3) .
Se1 N1 2.025(2) .
Se1 N1 2.025(2) 2_556
S1 O3 1.429(2) .
S1 O4 1.435(2) .
S1 O2 1.444(2) .
S1 C19 1.812(4) .
F1 C19 1.327(5) .
F2 C19 1.315(5) .
F3 C19 1.326(4) .
O1 C18 1.410(4) 2_556
O1 C18 1.410(4) .
N1 C1 1.275(3) .
N1 C5 1.448(3) .
N2 C2 1.350(3) .
N2 C2 1.351(3) 2_556
C1 C2 1.446(4) .
C1 H1 0.9500 .
C2 C3 1.383(4) .
C3 C4 1.390(3) .
C3 H3 0.9500 .
C4 C3 1.390(3) 2_556
C4 H4 0.9500 .
C5 C13 1.393(4) .
C5 C6 1.405(4) .
C6 C10 1.391(4) .
C6 C7 1.517(4) .
C7 C8 1.507(5) .
C7 C9 1.508(5) .
C7 H7A 1.0000 .
C8 H8A 0.9800 .
C8 H8B 0.9800 .
C8 H8C 0.9800 .
C9 H9A 0.9800 .
C9 H9B 0.9800 .
C9 H9C 0.9800 .
C10 C11 1.384(4) .
C10 H10 0.9500 .
C11 C12 1.382(4) .
C11 H11 0.9500 .
C12 C13 1.397(4) .
C12 H12 0.9500 .
C13 C14 1.520(4) .
C14 C15 1.521(5) .
C14 C16 1.527(5) .
C14 H14A 1.0000 .
C15 H15A 0.9800 .
C15 H15B 0.9800 .
C15 H15C 0.9800 .
C16 H16A 0.9800 .
C16 H16B 0.9800 .
C16 H16C 0.9800 .
C17 C18 1.485(5) .
C17 H17A 0.9800 .
C17 H17B 0.9800 .
C17 H17C 0.9800 .
C18 H18A 0.9900 .
C18 H18B 0.9900 .

loop_
_geom_torsion_atom_site_label_1
_geom_torsion_atom_site_label_2
_geom_torsion_atom_site_label_3
_geom_torsion_atom_site_label_4
_geom_torsion
_geom_torsion_site_symmetry_1
_geom_torsion_site_symmetry_4
N2 Se1 N1 C1 -3.09(18) . .
N1 Se1 N1 C1 -3.09(18) 2_556 .
N2 Se1 N1 C5 176.95(18) . .
N1 Se1 N1 C5 176.95(18) 2_556 .
N1 Se1 N2 C2 2.53(14) . .
N1 Se1 N2 C2 -177.47(14) 2_556 .
N1 Se1 N2 C2 -177.47(14) . 2_556
N1 Se1 N2 C2 2.54(14) 2_556 2_556
C5 N1 C1 C2 -177.1(2) . .
Se1 N1 C1 C2 3.0(3) . .
C2 N2 C2 C3 -1.02(19) 2_556 .
Se1 N2 C2 C3 178.98(19) . .
C2 N2 C2 C1 178.3(2) 2_556 .
Se1 N2 C2 C1 -1.7(2) . .
N1 C1 C2 N2 -0.9(3) . .
N1 C1 C2 C3 178.3(3) . .
N2 C2 C3 C4 2.0(4) . .
C1 C2 C3 C4 -177.2(2) . .
C2 C3 C4 C3 -1.00(18) . 2_556
C1 N1 C5 C13 -95.3(3) . .
Se1 N1 C5 C13 84.7(2) . .
C1 N1 C5 C6 89.7(3) . .
Se1 N1 C5 C6 -90.3(2) . .
C13 C5 C6 C10 2.7(4) . .
N1 C5 C6 C10 177.4(2) . .
C13 C5 C6 C7 -179.4(3) . .
N1 C5 C6 C7 -4.7(4) . .
C10 C6 C7 C8 84.5(4) . .
C5 C6 C7 C8 -93.3(3) . .
C10 C6 C7 C9 -43.1(4) . .
C5 C6 C7 C9 139.1(3) . .
C5 C6 C10 C11 -1.5(4) . .
C7 C6 C10 C11 -179.4(3) . .
C6 C10 C11 C12 -0.1(4) . .
C10 C11 C12 C13 0.7(4) . .
C6 C5 C13 C12 -2.1(4) . .
N1 C5 C13 C12 -176.8(2) . .
C6 C5 C13 C14 179.6(2) . .
N1 C5 C13 C14 5.0(4) . .
C11 C12 C13 C5 0.4(4) . .
C11 C12 C13 C14 178.7(3) . .
C5 C13 C14 C15 110.1(3) . .
C12 C13 C14 C15 -68.1(3) . .
C5 C13 C14 C16 -126.3(3) . .
C12 C13 C14 C16 55.5(4) . .
C18 O1 C18 C17 175.6(3) 2_556 .
O3 S1 C19 F2 -62.5(3) . .
O4 S1 C19 F2 176.9(3) . .
O2 S1 C19 F2 57.8(3) . .
O3 S1 C19 F3 57.6(3) . .
O4 S1 C19 F3 -63.0(3) . .
O2 S1 C19 F3 177.8(3) . .
O3 S1 C19 F1 177.0(3) . .
O4 S1 C19 F1 56.4(3) . .
O2 S1 C19 F1 -62.8(3) . .
